data_7058485
loop_
_publ_author_name
'Kuchar, Julia'
'Rust, J\"org'
'Lehmann, Christian W.'
'Mohr, Fabian'

_publ_section_title
;
 Acylseleno- and acylthioureato complexes of gold(i) N-heterocyclic
 carbenes
;
_journal_issue 27
_journal_name_full 'New Journal of Chemistry'
_journal_page_first 10750
_journal_paper_doi 10.1039/C9NJ02229E
_journal_volume 43
_journal_year 2019
_chemical_formula_moiety 'C40 H53 Au N4 O Se, C2 H6 O'
_chemical_formula_sum 'C42 H59 Au N4 O2 Se'
_chemical_formula_weight 927.85
_space_group_crystal_system monoclinic
_space_group_IT_number 14
_space_group_name_Hall '-P 2yn'
_space_group_name_H-M_alt 'P 1 21/n 1'
_symmetry_space_group_name_Hall '-P 2yn'
_symmetry_space_group_name_H-M 'P 1 21/n 1'
_atom_sites_solution_hydrogens geom
_atom_sites_solution_primary direct
_audit_creation_date 2019-03-29
_audit_creation_method
;
Olex2 1.2
(compiled 2018.05.29 svn.r3510 for OlexSys, GUI svn.r5506)
;
_audit_update_record
;
2019-04-03 deposited with the CCDC.    2019-06-13 downloaded from the CCDC.
;
_cell_angle_alpha 90
_cell_angle_beta 101.693(2)
_cell_angle_gamma 90
_cell_formula_units_Z 4
_cell_length_a 14.1899(3)
_cell_length_b 16.2803(4)
_cell_length_c 18.4131(5)
_cell_measurement_reflns_used 8112
_cell_measurement_temperature 157(11)
_cell_measurement_theta_max 29.0540
_cell_measurement_theta_min 2.8860
_cell_volume 4165.44(18)
_computing_cell_refinement 'CrysAlisPro 1.171.38.46 (Rigaku OD, 2015)'
_computing_data_collection 'CrysAlisPro 1.171.38.46 (Rigaku OD, 2015)'
_computing_data_reduction 'CrysAlisPro 1.171.38.46 (Rigaku OD, 2015)'
_computing_molecular_graphics 'Olex2 (Dolomanov et al., 2009)'
_computing_publication_material 'Olex2 (Dolomanov et al., 2009)'
_computing_structure_refinement 'ShelXL (Sheldrick, 2015)'
_computing_structure_solution 'ShelXT (Sheldrick, 2015)'
_diffrn_ambient_environment N~2~
_diffrn_ambient_temperature 157(11)
_diffrn_detector 'CCD plate'
_diffrn_detector_area_resol_mean 16.2705
_diffrn_detector_type Eos
_diffrn_measured_fraction_theta_full 0.999
_diffrn_measured_fraction_theta_max 0.851
_diffrn_measurement_details
;
List of Runs (angles in degrees, time in seconds):

  # Type    Start    End  Width  t~exp~   \w     \q     \k     \f   Frames
#--------------------------------------------------------------------------
  1  \w     -4.00  37.00   1.00   90.00    --   15.59 -99.00  90.00   41
  2  \w    -38.00  28.00   1.00   90.00    --   15.59 -57.00 -60.00   66
  3  \w      7.00  52.00   1.00   90.00    --   15.59 -99.00  60.00   45
  4  \w      9.00  82.00   1.00   90.00    --   15.59  57.00 150.00   73
  5  \w    -27.00  44.00   1.00   90.00    --   15.59   0.00 120.00   71
;
_diffrn_measurement_device 'four-circle diffractometer'
_diffrn_measurement_device_type 'Xcalibur, Eos, Gemini ultra'
_diffrn_measurement_method '\w scans'
_diffrn_orient_matrix_type 'CrysAlisPro convention (1999,Acta A55,543-557)'
_diffrn_orient_matrix_UB_11 0.0007896000
_diffrn_orient_matrix_UB_12 -0.0366388000
_diffrn_orient_matrix_UB_13 0.0209565000
_diffrn_orient_matrix_UB_21 0.0332638000
_diffrn_orient_matrix_UB_22 -0.0175931000
_diffrn_orient_matrix_UB_23 -0.0195634000
_diffrn_orient_matrix_UB_31 0.0386958000
_diffrn_orient_matrix_UB_32 0.0157609000
_diffrn_orient_matrix_UB_33 0.0269211000
_diffrn_radiation_monochromator graphite
_diffrn_radiation_probe x-ray
_diffrn_radiation_type MoK\a
_diffrn_radiation_wavelength 0.71073
_diffrn_reflns_av_R_equivalents 0.0376
_diffrn_reflns_av_unetI/netI 0.0500
_diffrn_reflns_Laue_measured_fraction_full 0.999
_diffrn_reflns_Laue_measured_fraction_max 0.851
_diffrn_reflns_limit_h_max 19
_diffrn_reflns_limit_h_min -17
_diffrn_reflns_limit_k_max 22
_diffrn_reflns_limit_k_min -19
_diffrn_reflns_limit_l_max 23
_diffrn_reflns_limit_l_min -24
_diffrn_reflns_number 25188
_diffrn_reflns_point_group_measured_fraction_full 0.999
_diffrn_reflns_point_group_measured_fraction_max 0.851
_diffrn_reflns_theta_full 26.000
_diffrn_reflns_theta_max 29.572
_diffrn_reflns_theta_min 2.379
_diffrn_source 'fine-focus sealed X-ray tube'
_diffrn_source_type 'Enhance (Mo) X-ray Source'
_exptl_absorpt_coefficient_mu 4.444
_exptl_absorpt_correction_T_max 1.00000
_exptl_absorpt_correction_T_min 0.52451
_exptl_absorpt_correction_type multi-scan
_exptl_absorpt_process_details
;
CrysAlisPro 1.171.38.46 (Rigaku Oxford Diffraction, 2015)
Empirical absorption correction using spherical harmonics,
 implemented in SCALE3 ABSPACK scaling algorithm.
;
_exptl_crystal_colour colourless
_exptl_crystal_colour_primary colourless
_exptl_crystal_density_diffrn 1.480
_exptl_crystal_description plate
_exptl_crystal_F_000 1872
_exptl_crystal_recrystallization_method 'Re-crystallisation from solvent: Ethanol, hexanes'
_exptl_crystal_size_max 0.12
_exptl_crystal_size_mid 0.06
_exptl_crystal_size_min 0.03
_refine_diff_density_max 3.068
_refine_diff_density_min -1.384
_refine_diff_density_rms 0.140
_refine_ls_extinction_method none
_refine_ls_goodness_of_fit_ref 1.101
_refine_ls_hydrogen_treatment constr
_refine_ls_matrix_type full
_refine_ls_number_parameters 464
_refine_ls_number_reflns 9924
_refine_ls_number_restraints 30
_refine_ls_restrained_S_all 1.102
_refine_ls_R_factor_all 0.0599
_refine_ls_R_factor_gt 0.0388
_refine_ls_shift/su_max 0.001
_refine_ls_shift/su_mean 0.000
_refine_ls_structure_factor_coef Fsqd
_refine_ls_weighting_details 'w=1/[\s^2^(Fo^2^)+(0.0287P)^2^+7.6414P] where P=(Fo^2^+2Fc^2^)/3'
_refine_ls_weighting_scheme calc
_refine_ls_wR_factor_gt 0.0785
_refine_ls_wR_factor_ref 0.0870
_reflns_Friedel_coverage 0.000
_reflns_number_gt 7802
_reflns_number_total 9924
_reflns_threshold_expression 'I > 2\s(I)'
_cod_data_source_file c9nj02229e1.cif
_cod_data_source_block jk14_se_lt
_cod_depositor_comments 'Adding full bibliography for 7058484--7058486.cif.'
_cod_original_cell_volume 4165.47(18)
_cod_database_code 7058485
_shelx_shelxl_version_number 2018/1
_chemical_oxdiff_formula C39H49N4O1Se1Au1
_shelx_space_group_comment
;
The symmetry employed for this shelxl refinement is uniquely defined
by the following loop, which should always be used as a source of
symmetry information in preference to the above space-group names.
They are only intended as comments.
;
_reflns_odcompleteness_completeness 99.89
_reflns_odcompleteness_iscentric 1
_reflns_odcompleteness_theta 26.32
_olex2_refinement_description
;
1. Fixed Uiso
 At 1.2 times of:
  All C(H) groups, All C(H,H) groups
 At 1.5 times of:
  All C(H,H,H) groups, All O(H) groups
2. Uiso/Uaniso restraints and constraints
C1 \\sim C2 \\sim C3 \\sim N1 \\sim N2: within 2A with sigma of 0.005 and sigma
for terminal atoms of 0.01
3.a Ternary CH refined with riding coordinates:
 C18(H18), C25(H25), C6(H6), C13(H13)
3.b Secondary CH2 refined with riding coordinates:
 C29(H29A,H29B), C31(H31A,H31B), C41(H41A,H41B)
3.c Aromatic/amide H refined with riding coordinates:
 C3(H3), C2(H2), C23(H23), C21(H21), C35(H35), C22(H22), C40(H40), C36(H36),
 C11(H11), C9(H9), C10(H10), C39(H39)
3.d Idealised Me refined as rotating group:
 C20(H20A,H20B,H20C), C19(H19A,H19B,H19C), C32(H32A,H32B,H32C), C7(H7A,H7B,
 H7C), C8(H8A,H8B,H8C), C27(H27A,H27B,H27C), C30(H30A,H30B,H30C), C26(H26A,H26B,
 H26C), C15(H15A,H15B,H15C), C42(H42A,H42B,H42C), C14(H14A,H14B,H14C), C38(H38A,
 H38B,H38C)
3.e Idealised tetrahedral OH refined as rotating group:
 O2(H2A)
;
_olex2_date_sample_data_collection 2018-05-09
_olex2_submission_special_instructions 'No special instructions were received'
_oxdiff_exptl_absorpt_empirical_details
;
Empirical correction (ABSPACK) includes:
- Absorption correction using spherical harmonics
- Frame scaling
;
_oxdiff_exptl_absorpt_empirical_full_max 1.644
_oxdiff_exptl_absorpt_empirical_full_min 0.708

loop_
_space_group_symop_operation_xyz
'x, y, z'
'-x+1/2, y+1/2, -z+1/2'
'-x, -y, -z'
'x-1/2, -y-1/2, z-1/2'

loop_
_atom_site_label
_atom_site_type_symbol
_atom_site_fract_x
_atom_site_fract_y
_atom_site_fract_z
_atom_site_U_iso_or_equiv
_atom_site_adp_type
_atom_site_occupancy
_atom_site_site_symmetry_order
_atom_site_calc_flag
_atom_site_refinement_flags_posn
_atom_site_refinement_flags_adp
Au1 Au 0.44610(2) 0.40693(2) 0.79927(2) 0.01928(6) Uani 1 1 d . .
Se1 Se 0.27960(3) 0.41761(3) 0.80657(3) 0.02524(11) Uani 1 1 d . .
O1 O 0.0371(3) 0.4163(3) 0.6696(2) 0.0451(10) Uani 1 1 d . .
N1 N 0.6448(2) 0.4697(2) 0.79911(19) 0.0194(7) Uani 1 1 d . U
N2 N 0.6397(2) 0.3398(2) 0.7794(2) 0.0193(7) Uani 1 1 d . U
C1 C 0.5876(3) 0.4045(2) 0.7929(2) 0.0136(7) Uani 1 1 d . U
N3 N 0.2633(3) 0.2441(2) 0.7781(2) 0.0273(9) Uani 1 1 d . .
N4 N 0.1582(3) 0.3240(3) 0.6975(2) 0.0310(10) Uani 1 1 d . .
O2 O -0.0472(2) 0.3732(3) 0.7850(2) 0.0415(9) Uani 1 1 d . .
H2A H -0.021956 0.379346 0.747813 0.062 Uiso 1 1 calc GR .
C3 C 0.7323(3) 0.3660(3) 0.7768(2) 0.0219(9) Uani 1 1 d . U
H3 H 0.783732 0.332665 0.767939 0.026 Uiso 1 1 calc R .
C2 C 0.7352(3) 0.4467(3) 0.7889(2) 0.0217(9) Uani 1 1 d . U
H2 H 0.789019 0.481862 0.790289 0.026 Uiso 1 1 calc R .
C16 C 0.6203(3) 0.5474(3) 0.8279(3) 0.0216(9) Uani 1 1 d . .
C28 C 0.2283(3) 0.3186(3) 0.7539(3) 0.0219(9) Uani 1 1 d . .
C4 C 0.6102(3) 0.2546(3) 0.7746(3) 0.0239(10) Uani 1 1 d . .
C17 C 0.6367(3) 0.5560(3) 0.9052(3) 0.0265(10) Uani 1 1 d . .
C5 C 0.6052(3) 0.2138(3) 0.8409(3) 0.0267(10) Uani 1 1 d . .
C18 C 0.6835(3) 0.4888(3) 0.9572(3) 0.0281(11) Uani 1 1 d . .
H18 H 0.694830 0.441143 0.925789 0.034 Uiso 1 1 calc R .
C29 C 0.3284(3) 0.2305(3) 0.8492(3) 0.0311(11) Uani 1 1 d . .
H29A H 0.373507 0.277374 0.859842 0.037 Uiso 1 1 calc R .
H29B H 0.366751 0.180344 0.845920 0.037 Uiso 1 1 calc R .
C12 C 0.5914(3) 0.2176(3) 0.7053(3) 0.0287(11) Uani 1 1 d . .
C31 C 0.2301(3) 0.1712(3) 0.7340(3) 0.0318(11) Uani 1 1 d . .
H31A H 0.162412 0.179090 0.708238 0.038 Uiso 1 1 calc R .
H31B H 0.232615 0.123089 0.767278 0.038 Uiso 1 1 calc R .
C33 C 0.1178(3) 0.3936(3) 0.6631(3) 0.0293(11) Uani 1 1 d . .
C24 C 0.5793(3) 0.6086(3) 0.7780(3) 0.0243(10) Uani 1 1 d . .
C23 C 0.5541(3) 0.6818(3) 0.8088(3) 0.0309(11) Uani 1 1 d . .
H23 H 0.526779 0.725355 0.777035 0.037 Uiso 1 1 calc R .
C20 C 0.6186(4) 0.4589(4) 1.0081(3) 0.0394(13) Uani 1 1 d . .
H20A H 0.607820 0.503697 1.041048 0.059 Uiso 1 1 calc GR .
H20B H 0.649357 0.412671 1.037853 0.059 Uiso 1 1 calc GR .
H20C H 0.556791 0.441123 0.978216 0.059 Uiso 1 1 calc GR .
C25 C 0.5636(3) 0.5969(3) 0.6953(3) 0.0284(10) Uani 1 1 d . .
H25 H 0.582633 0.539334 0.685984 0.034 Uiso 1 1 calc R .
C19 C 0.7820(4) 0.5164(4) 1.0010(3) 0.0384(13) Uani 1 1 d . .
H19A H 0.821817 0.534990 0.966461 0.058 Uiso 1 1 calc GR .
H19B H 0.813713 0.470330 1.030371 0.058 Uiso 1 1 calc GR .
H19C H 0.773400 0.561704 1.034137 0.058 Uiso 1 1 calc GR .
C6 C 0.6261(3) 0.2566(3) 0.9156(3) 0.0283(11) Uani 1 1 d . .
H6 H 0.603355 0.314633 0.907270 0.034 Uiso 1 1 calc R .
C34 C 0.1657(3) 0.4351(3) 0.6082(3) 0.0274(10) Uani 1 1 d . .
C21 C 0.6092(3) 0.6300(3) 0.9323(3) 0.0334(12) Uani 1 1 d . .
H21 H 0.618568 0.638350 0.984322 0.040 Uiso 1 1 calc R .
C13 C 0.5926(4) 0.2639(3) 0.6348(3) 0.0338(12) Uani 1 1 d . .
H13 H 0.617451 0.320351 0.648785 0.041 Uiso 1 1 calc R .
C35 C 0.2568(3) 0.4132(3) 0.5984(3) 0.0324(11) Uani 1 1 d . .
H35 H 0.293001 0.373131 0.629670 0.039 Uiso 1 1 calc R .
C22 C 0.5682(3) 0.6917(3) 0.8845(3) 0.0337(12) Uani 1 1 d . .
H22 H 0.549559 0.741630 0.904162 0.040 Uiso 1 1 calc R .
C32 C 0.2916(4) 0.1547(4) 0.6775(3) 0.0490(15) Uani 1 1 d . .
H32A H 0.283552 0.199484 0.641219 0.073 Uiso 1 1 calc GR .
H32B H 0.271731 0.102750 0.651984 0.073 Uiso 1 1 calc GR .
H32C H 0.359295 0.151057 0.702579 0.073 Uiso 1 1 calc GR .
C7 C 0.7346(4) 0.2594(3) 0.9482(3) 0.0372(12) Uani 1 1 d . .
H7A H 0.759197 0.203289 0.957334 0.056 Uiso 1 1 calc GR .
H7B H 0.746030 0.289970 0.995042 0.056 Uiso 1 1 calc GR .
H7C H 0.767813 0.286696 0.913149 0.056 Uiso 1 1 calc GR .
C40 C 0.1149(4) 0.4944(3) 0.5620(3) 0.0358(12) Uani 1 1 d . .
H40 H 0.053201 0.510939 0.569050 0.043 Uiso 1 1 calc R .
C36 C 0.2949(4) 0.4499(4) 0.5429(3) 0.0447(15) Uani 1 1 d . .
H36 H 0.357846 0.435300 0.537282 0.054 Uiso 1 1 calc R .
C11 C 0.5686(4) 0.1339(3) 0.7032(3) 0.0367(13) Uani 1 1 d . .
H11 H 0.555719 0.105967 0.656925 0.044 Uiso 1 1 calc R .
C8 C 0.5743(4) 0.2191(4) 0.9728(3) 0.0457(15) Uani 1 1 d . .
H8A H 0.505214 0.215278 0.951665 0.068 Uiso 1 1 calc GR .
H8B H 0.584409 0.253839 1.017134 0.068 Uiso 1 1 calc GR .
H8C H 0.599938 0.164030 0.986226 0.068 Uiso 1 1 calc GR .
C27 C 0.4582(4) 0.6073(4) 0.6582(3) 0.0479(15) Uani 1 1 d . .
H27A H 0.419134 0.567462 0.678956 0.072 Uiso 1 1 calc GR .
H27B H 0.450502 0.598115 0.604742 0.072 Uiso 1 1 calc GR .
H27C H 0.437174 0.663114 0.667079 0.072 Uiso 1 1 calc GR .
C9 C 0.5821(4) 0.1301(3) 0.8344(3) 0.0365(13) Uani 1 1 d . .
H9 H 0.578637 0.099535 0.877753 0.044 Uiso 1 1 calc R .
C10 C 0.5644(4) 0.0913(3) 0.7670(4) 0.0438(14) Uani 1 1 d . .
H10 H 0.549077 0.034467 0.764324 0.053 Uiso 1 1 calc R .
C30 C 0.2759(4) 0.2211(4) 0.9121(3) 0.0368(12) Uani 1 1 d . .
H30A H 0.231939 0.174131 0.902354 0.055 Uiso 1 1 calc GR .
H30B H 0.239044 0.271132 0.916474 0.055 Uiso 1 1 calc GR .
H30C H 0.322553 0.211898 0.958490 0.055 Uiso 1 1 calc GR .
C37 C 0.2432(5) 0.5076(4) 0.4953(3) 0.0480(15) Uani 1 1 d . .
C26 C 0.6266(4) 0.6543(4) 0.6610(3) 0.0473(15) Uani 1 1 d . .
H26A H 0.609265 0.711325 0.669029 0.071 Uiso 1 1 calc GR .
H26B H 0.617036 0.643455 0.607646 0.071 Uiso 1 1 calc GR .
H26C H 0.694291 0.645055 0.684155 0.071 Uiso 1 1 calc GR .
C41 C 0.0225(4) 0.3860(4) 0.8498(3) 0.0497(16) Uani 1 1 d . .
H41A H 0.060234 0.435840 0.844031 0.060 Uiso 1 1 calc R .
H41B H 0.067166 0.338679 0.858012 0.060 Uiso 1 1 calc R .
C15 C 0.6576(5) 0.2253(5) 0.5894(4) 0.0615(19) Uani 1 1 d . .
H15A H 0.724018 0.225861 0.617724 0.092 Uiso 1 1 calc GR .
H15B H 0.653801 0.256343 0.543357 0.092 Uiso 1 1 calc GR .
H15C H 0.637432 0.168420 0.577650 0.092 Uiso 1 1 calc GR .
C39 C 0.1526(5) 0.5295(4) 0.5064(3) 0.0467(15) Uani 1 1 d . .
H39 H 0.116059 0.569293 0.474950 0.056 Uiso 1 1 calc R .
C42 C -0.0228(4) 0.3958(5) 0.9142(3) 0.066(2) Uani 1 1 d . .
H42A H -0.061164 0.446322 0.908780 0.099 Uiso 1 1 calc GR .
H42B H 0.027098 0.398957 0.959492 0.099 Uiso 1 1 calc GR .
H42C H -0.064730 0.348619 0.917390 0.099 Uiso 1 1 calc GR .
C14 C 0.4910(5) 0.2725(5) 0.5891(4) 0.075(2) Uani 1 1 d . .
H14A H 0.463169 0.217825 0.577306 0.112 Uiso 1 1 calc GR .
H14B H 0.493085 0.301901 0.543015 0.112 Uiso 1 1 calc GR .
H14C H 0.451418 0.303264 0.617523 0.112 Uiso 1 1 calc GR .
C38 C 0.2834(6) 0.5446(5) 0.4331(4) 0.081(2) Uani 1 1 d . .
H38A H 0.353853 0.542314 0.445472 0.121 Uiso 1 1 calc GR .
H38B H 0.262505 0.601869 0.425818 0.121 Uiso 1 1 calc GR .
H38C H 0.259990 0.513530 0.387352 0.121 Uiso 1 1 calc GR .

loop_
_atom_site_aniso_label
_atom_site_aniso_U_11
_atom_site_aniso_U_22
_atom_site_aniso_U_33
_atom_site_aniso_U_23
_atom_site_aniso_U_13
_atom_site_aniso_U_12
Au1 0.01431(8) 0.01790(9) 0.02600(9) -0.00186(8) 0.00492(6) -0.00102(7)
Se1 0.01497(19) 0.0271(3) 0.0340(3) -0.0096(2) 0.00581(17) -0.00092(18)
O1 0.035(2) 0.052(3) 0.053(2) 0.013(2) 0.0192(17) 0.0174(19)
N1 0.0167(15) 0.0172(17) 0.0251(17) 0.0009(14) 0.0062(13) -0.0012(14)
N2 0.0193(16) 0.0155(17) 0.0248(17) 0.0005(14) 0.0082(13) 0.0001(14)
C1 0.0235(17) 0.0106(17) 0.0054(15) 0.0008(15) -0.0002(13) 0.0079(16)
N3 0.027(2) 0.024(2) 0.030(2) -0.0013(17) 0.0032(16) 0.0010(17)
N4 0.029(2) 0.027(2) 0.033(2) -0.0019(19) -0.0020(17) -0.0016(18)
O2 0.0295(19) 0.048(2) 0.050(2) -0.006(2) 0.0150(17) -0.0118(18)
C3 0.0170(17) 0.021(2) 0.029(2) 0.0024(18) 0.0084(15) 0.0036(16)
C2 0.0153(17) 0.022(2) 0.029(2) 0.0044(18) 0.0090(15) 0.0018(16)
C16 0.017(2) 0.016(2) 0.033(3) -0.005(2) 0.0089(17) -0.0018(17)
C28 0.014(2) 0.020(2) 0.033(3) -0.003(2) 0.0075(18) -0.0036(17)
C4 0.016(2) 0.016(2) 0.040(3) 0.003(2) 0.0074(18) 0.0017(17)
C17 0.021(2) 0.026(3) 0.034(3) -0.003(2) 0.0076(19) -0.005(2)
C5 0.018(2) 0.024(3) 0.038(3) 0.006(2) 0.0070(18) 0.0035(19)
C18 0.028(2) 0.031(3) 0.024(2) -0.004(2) 0.0034(19) 0.000(2)
C29 0.022(2) 0.033(3) 0.036(3) 0.008(2) -0.0010(19) 0.000(2)
C12 0.022(2) 0.023(3) 0.043(3) -0.003(2) 0.010(2) 0.000(2)
C31 0.029(3) 0.023(3) 0.043(3) -0.004(2) 0.004(2) -0.004(2)
C33 0.030(2) 0.028(3) 0.028(3) -0.004(2) 0.0006(19) 0.000(2)
C24 0.019(2) 0.018(2) 0.036(3) -0.002(2) 0.0075(18) -0.0031(18)
C23 0.026(2) 0.020(2) 0.048(3) 0.002(2) 0.010(2) 0.001(2)
C20 0.037(3) 0.044(3) 0.039(3) -0.001(3) 0.012(2) -0.002(3)
C25 0.032(2) 0.022(2) 0.031(3) 0.002(2) 0.0062(19) 0.000(2)
C19 0.031(3) 0.046(3) 0.036(3) -0.005(3) 0.002(2) -0.003(2)
C6 0.026(2) 0.030(3) 0.030(3) 0.010(2) 0.0085(19) 0.007(2)
C34 0.030(2) 0.024(2) 0.028(3) -0.009(2) 0.0039(19) -0.002(2)
C21 0.032(3) 0.032(3) 0.038(3) -0.010(2) 0.012(2) -0.005(2)
C13 0.038(3) 0.032(3) 0.032(3) -0.008(2) 0.010(2) 0.000(2)
C35 0.031(2) 0.030(3) 0.036(3) -0.005(2) 0.006(2) -0.001(2)
C22 0.031(3) 0.023(3) 0.050(3) -0.009(2) 0.014(2) 0.000(2)
C32 0.058(4) 0.041(4) 0.051(4) -0.015(3) 0.017(3) -0.008(3)
C7 0.034(3) 0.038(3) 0.041(3) 0.000(2) 0.013(2) 0.001(2)
C40 0.044(3) 0.023(3) 0.040(3) -0.001(2) 0.009(2) 0.000(2)
C36 0.043(3) 0.044(4) 0.052(4) -0.020(3) 0.021(3) -0.011(3)
C11 0.034(3) 0.020(3) 0.057(4) -0.009(3) 0.011(2) -0.003(2)
C8 0.033(3) 0.065(4) 0.041(3) 0.023(3) 0.011(2) 0.008(3)
C27 0.036(3) 0.061(4) 0.042(3) -0.002(3) -0.002(2) 0.001(3)
C9 0.031(3) 0.024(3) 0.057(4) 0.012(3) 0.015(2) 0.001(2)
C10 0.038(3) 0.019(3) 0.076(4) 0.003(3) 0.013(3) 0.001(2)
C30 0.035(3) 0.041(3) 0.031(3) 0.007(2) -0.001(2) -0.004(2)
C37 0.072(4) 0.033(3) 0.044(4) -0.008(3) 0.024(3) -0.018(3)
C26 0.049(3) 0.052(4) 0.044(3) 0.003(3) 0.016(3) -0.011(3)
C41 0.027(3) 0.064(4) 0.057(4) 0.005(3) 0.005(3) 0.000(3)
C15 0.071(4) 0.065(5) 0.058(4) -0.004(4) 0.036(3) 0.014(4)
C39 0.070(4) 0.026(3) 0.044(3) -0.002(3) 0.011(3) -0.004(3)
C42 0.041(3) 0.109(7) 0.046(4) 0.002(4) 0.006(3) -0.013(4)
C14 0.052(4) 0.109(7) 0.064(5) 0.034(5) 0.014(3) 0.013(4)
C38 0.124(7) 0.057(5) 0.076(5) 0.001(4) 0.057(5) -0.017(5)

loop_
_atom_type_symbol
_atom_type_description
_atom_type_scat_dispersion_real
_atom_type_scat_dispersion_imag
_atom_type_scat_source
C C 0.0033 0.0016 'International Tables Vol C Tables 4.2.6.8 and 6.1.1.4'
H H 0.0000 0.0000 'International Tables Vol C Tables 4.2.6.8 and 6.1.1.4'
Au Au -2.0133 8.8022 'International Tables Vol C Tables 4.2.6.8 and 6.1.1.4'
N N 0.0061 0.0033 'International Tables Vol C Tables 4.2.6.8 and 6.1.1.4'
O O 0.0106 0.0060 'International Tables Vol C Tables 4.2.6.8 and 6.1.1.4'
Se Se -0.0929 2.2259 'International Tables Vol C Tables 4.2.6.8 and 6.1.1.4'

loop_
_geom_angle_atom_site_label_1
_geom_angle_atom_site_label_2
_geom_angle_atom_site_label_3
_geom_angle
C1 Au1 Se1 176.97(11)
C28 Se1 Au1 100.67(12)
C1 N1 C2 109.9(4)
C1 N1 C16 123.0(3)
C2 N1 C16 125.9(4)
C1 N2 C3 109.1(4)
C1 N2 C4 127.0(4)
C3 N2 C4 123.7(4)
N1 C1 Au1 125.0(3)
N1 C1 N2 107.0(3)
N2 C1 Au1 128.0(3)
C28 N3 C29 123.8(4)
C28 N3 C31 119.4(4)
C29 N3 C31 116.7(4)
C28 N4 C33 127.8(4)
C41 O2 H2A 109.5
N2 C3 H3 126.5
C2 C3 N2 107.1(4)
C2 C3 H3 126.5
N1 C2 H2 126.6
C3 C2 N1 106.9(4)
C3 C2 H2 126.6
C17 C16 N1 117.3(4)
C24 C16 N1 118.8(4)
C24 C16 C17 123.8(4)
N3 C28 Se1 120.3(3)
N4 C28 Se1 119.7(4)
N4 C28 N3 119.9(4)
C5 C4 N2 117.7(4)
C12 C4 N2 118.2(4)
C12 C4 C5 124.1(4)
C16 C17 C18 122.0(4)
C21 C17 C16 116.8(4)
C21 C17 C18 121.2(4)
C4 C5 C6 122.4(4)
C9 C5 C4 116.0(5)
C9 C5 C6 121.6(4)
C17 C18 H18 107.2
C17 C18 C20 112.2(4)
C17 C18 C19 110.9(4)
C20 C18 H18 107.2
C20 C18 C19 111.8(4)
C19 C18 H18 107.2
N3 C29 H29A 109.1
N3 C29 H29B 109.1
N3 C29 C30 112.6(4)
H29A C29 H29B 107.8
C30 C29 H29A 109.1
C30 C29 H29B 109.1
C4 C12 C13 122.9(4)
C4 C12 C11 116.7(5)
C11 C12 C13 120.4(5)
N3 C31 H31A 109.4
N3 C31 H31B 109.4
N3 C31 C32 111.1(4)
H31A C31 H31B 108.0
C32 C31 H31A 109.4
C32 C31 H31B 109.4
O1 C33 N4 121.0(5)
O1 C33 C34 119.3(4)
N4 C33 C34 119.0(4)
C16 C24 C25 122.0(4)
C23 C24 C16 116.6(4)
C23 C24 C25 121.4(4)
C24 C23 H23 119.5
C22 C23 C24 120.9(5)
C22 C23 H23 119.5
C18 C20 H20A 109.5
C18 C20 H20B 109.5
C18 C20 H20C 109.5
H20A C20 H20B 109.5
H20A C20 H20C 109.5
H20B C20 H20C 109.5
C24 C25 H25 107.6
C24 C25 C27 111.7(4)
C24 C25 C26 111.4(4)
C27 C25 H25 107.6
C26 C25 H25 107.6
C26 C25 C27 110.7(4)
C18 C19 H19A 109.5
C18 C19 H19B 109.5
C18 C19 H19C 109.5
H19A C19 H19B 109.5
H19A C19 H19C 109.5
H19B C19 H19C 109.5
C5 C6 H6 107.3
C5 C6 C7 111.4(4)
C5 C6 C8 114.1(4)
C7 C6 H6 107.3
C8 C6 H6 107.3
C8 C6 C7 109.0(4)
C35 C34 C33 122.5(5)
C35 C34 C40 118.8(5)
C40 C34 C33 118.7(5)
C17 C21 H21 119.6
C22 C21 C17 120.9(5)
C22 C21 H21 119.6
C12 C13 H13 107.6
C12 C13 C14 110.5(5)
C15 C13 C12 112.7(5)
C15 C13 H13 107.6
C15 C13 C14 110.5(5)
C14 C13 H13 107.6
C34 C35 H35 120.0
C36 C35 C34 119.9(5)
C36 C35 H35 120.0
C23 C22 C21 121.1(5)
C23 C22 H22 119.5
C21 C22 H22 119.5
C31 C32 H32A 109.5
C31 C32 H32B 109.5
C31 C32 H32C 109.5
H32A C32 H32B 109.5
H32A C32 H32C 109.5
H32B C32 H32C 109.5
C6 C7 H7A 109.5
C6 C7 H7B 109.5
C6 C7 H7C 109.5
H7A C7 H7B 109.5
H7A C7 H7C 109.5
H7B C7 H7C 109.5
C34 C40 H40 119.5
C39 C40 C34 120.9(5)
C39 C40 H40 119.5
C35 C36 H36 119.3
C35 C36 C37 121.5(5)
C37 C36 H36 119.3
C12 C11 H11 119.5
C10 C11 C12 121.1(5)
C10 C11 H11 119.5
C6 C8 H8A 109.5
C6 C8 H8B 109.5
C6 C8 H8C 109.5
H8A C8 H8B 109.5
H8A C8 H8C 109.5
H8B C8 H8C 109.5
C25 C27 H27A 109.5
C25 C27 H27B 109.5
C25 C27 H27C 109.5
H27A C27 H27B 109.5
H27A C27 H27C 109.5
H27B C27 H27C 109.5
C5 C9 H9 119.2
C10 C9 C5 121.5(5)
C10 C9 H9 119.2
C11 C10 H10 119.7
C9 C10 C11 120.7(5)
C9 C10 H10 119.7
C29 C30 H30A 109.5
C29 C30 H30B 109.5
C29 C30 H30C 109.5
H30A C30 H30B 109.5
H30A C30 H30C 109.5
H30B C30 H30C 109.5
C36 C37 C39 117.8(5)
C36 C37 C38 121.2(6)
C39 C37 C38 120.9(6)
C25 C26 H26A 109.5
C25 C26 H26B 109.5
C25 C26 H26C 109.5
H26A C26 H26B 109.5
H26A C26 H26C 109.5
H26B C26 H26C 109.5
O2 C41 H41A 109.5
O2 C41 H41B 109.5
O2 C41 C42 110.8(5)
H41A C41 H41B 108.1
C42 C41 H41A 109.5
C42 C41 H41B 109.5
C13 C15 H15A 109.5
C13 C15 H15B 109.5
C13 C15 H15C 109.5
H15A C15 H15B 109.5
H15A C15 H15C 109.5
H15B C15 H15C 109.5
C40 C39 C37 121.0(6)
C40 C39 H39 119.5
C37 C39 H39 119.5
C41 C42 H42A 109.5
C41 C42 H42B 109.5
C41 C42 H42C 109.5
H42A C42 H42B 109.5
H42A C42 H42C 109.5
H42B C42 H42C 109.5
C13 C14 H14A 109.5
C13 C14 H14B 109.5
C13 C14 H14C 109.5
H14A C14 H14B 109.5
H14A C14 H14C 109.5
H14B C14 H14C 109.5
C37 C38 H38A 109.5
C37 C38 H38B 109.5
C37 C38 H38C 109.5
H38A C38 H38B 109.5
H38A C38 H38C 109.5
H38B C38 H38C 109.5

loop_
_geom_bond_atom_site_label_1
_geom_bond_atom_site_label_2
_geom_bond_distance
Au1 Se1 2.3998(4)
Au1 C1 2.035(4)
Se1 C28 1.944(4)
O1 C33 1.232(6)
N1 C1 1.327(5)
N1 C2 1.385(5)
N1 C16 1.442(5)
N2 C1 1.338(5)
N2 C3 1.392(5)
N2 C4 1.447(6)
N3 C28 1.351(6)
N3 C29 1.459(6)
N3 C31 1.462(6)
N4 C28 1.287(5)
N4 C33 1.366(6)
O2 H2A 0.8400
O2 C41 1.402(6)
C3 H3 0.9500
C3 C2 1.332(6)
C2 H2 0.9500
C16 C17 1.402(6)
C16 C24 1.400(6)
C4 C5 1.406(6)
C4 C12 1.386(7)
C17 C18 1.516(7)
C17 C21 1.389(7)
C5 C6 1.516(7)
C5 C9 1.401(7)
C18 H18 1.0000
C18 C20 1.521(7)
C18 C19 1.532(6)
C29 H29A 0.9900
C29 H29B 0.9900
C29 C30 1.507(7)
C12 C13 1.504(7)
C12 C11 1.401(7)
C31 H31A 0.9900
C31 H31B 0.9900
C31 C32 1.511(7)
C33 C34 1.491(7)
C24 C23 1.397(6)
C24 C25 1.505(6)
C23 H23 0.9500
C23 C22 1.377(7)
C20 H20A 0.9800
C20 H20B 0.9800
C20 H20C 0.9800
C25 H25 1.0000
C25 C27 1.522(7)
C25 C26 1.517(7)
C19 H19A 0.9800
C19 H19B 0.9800
C19 H19C 0.9800
C6 H6 1.0000
C6 C7 1.536(6)
C6 C8 1.529(7)
C34 C35 1.387(7)
C34 C40 1.387(7)
C21 H21 0.9500
C21 C22 1.383(7)
C13 H13 1.0000
C13 C15 1.502(7)
C13 C14 1.521(8)
C35 H35 0.9500
C35 C36 1.384(8)
C22 H22 0.9500
C32 H32A 0.9800
C32 H32B 0.9800
C32 H32C 0.9800
C7 H7A 0.9800
C7 H7B 0.9800
C7 H7C 0.9800
C40 H40 0.9500
C40 C39 1.372(8)
C36 H36 0.9500
C36 C37 1.388(9)
C11 H11 0.9500
C11 C10 1.376(8)
C8 H8A 0.9800
C8 H8B 0.9800
C8 H8C 0.9800
C27 H27A 0.9800
C27 H27B 0.9800
C27 H27C 0.9800
C9 H9 0.9500
C9 C10 1.369(8)
C10 H10 0.9500
C30 H30A 0.9800
C30 H30B 0.9800
C30 H30C 0.9800
C37 C39 1.389(9)
C37 C38 1.505(8)
C26 H26A 0.9800
C26 H26B 0.9800
C26 H26C 0.9800
C41 H41A 0.9900
C41 H41B 0.9900
C41 C42 1.468(8)
C15 H15A 0.9800
C15 H15B 0.9800
C15 H15C 0.9800
C39 H39 0.9500
C42 H42A 0.9800
C42 H42B 0.9800
C42 H42C 0.9800
C14 H14A 0.9800
C14 H14B 0.9800
C14 H14C 0.9800
C38 H38A 0.9800
C38 H38B 0.9800
C38 H38C 0.9800

loop_
_geom_torsion_atom_site_label_1
_geom_torsion_atom_site_label_2
_geom_torsion_atom_site_label_3
_geom_torsion_atom_site_label_4
_geom_torsion
O1 C33 C34 C35 179.4(5)
O1 C33 C34 C40 -4.7(7)
N1 C16 C17 C18 3.4(6)
N1 C16 C17 C21 -177.5(4)
N1 C16 C24 C23 178.1(4)
N1 C16 C24 C25 -2.4(6)
N2 C3 C2 N1 0.1(5)
N2 C4 C5 C6 2.2(6)
N2 C4 C5 C9 -176.2(4)
N2 C4 C12 C13 -5.1(6)
N2 C4 C12 C11 176.3(4)
C1 N1 C2 C3 -0.3(5)
C1 N1 C16 C17 81.5(5)
C1 N1 C16 C24 -96.6(5)
C1 N2 C3 C2 0.1(5)
C1 N2 C4 C5 -73.9(5)
C1 N2 C4 C12 108.0(5)
N4 C33 C34 C35 -9.7(7)
N4 C33 C34 C40 166.3(4)
C3 N2 C1 Au1 177.4(3)
C3 N2 C1 N1 -0.3(4)
C3 N2 C4 C5 100.3(5)
C3 N2 C4 C12 -77.8(5)
C2 N1 C1 Au1 -177.4(3)
C2 N1 C1 N2 0.4(5)
C2 N1 C16 C17 -84.3(5)
C2 N1 C16 C24 97.6(5)
C16 N1 C1 Au1 14.8(5)
C16 N1 C1 N2 -167.4(4)
C16 N1 C2 C3 167.0(4)
C16 C17 C18 C20 -120.4(5)
C16 C17 C18 C19 113.9(5)
C16 C17 C21 C22 -0.4(7)
C16 C24 C23 C22 -0.8(7)
C16 C24 C25 C27 122.0(5)
C16 C24 C25 C26 -113.6(5)
C28 N3 C29 C30 84.4(6)
C28 N3 C31 C32 88.6(5)
C28 N4 C33 O1 -107.9(6)
C28 N4 C33 C34 81.3(6)
C4 N2 C1 Au1 -7.7(6)
C4 N2 C1 N1 174.6(4)
C4 N2 C3 C2 -175.0(4)
C4 C5 C6 C7 -83.3(5)
C4 C5 C6 C8 152.8(4)
C4 C5 C9 C10 -0.8(7)
C4 C12 C13 C15 126.3(5)
C4 C12 C13 C14 -109.5(6)
C4 C12 C11 C10 0.5(7)
C17 C16 C24 C23 0.0(6)
C17 C16 C24 C25 179.6(4)
C17 C21 C22 C23 -0.4(7)
C5 C4 C12 C13 176.9(4)
C5 C4 C12 C11 -1.6(7)
C5 C9 C10 C11 -0.2(8)
C18 C17 C21 C22 178.7(4)
C29 N3 C28 Se1 10.0(6)
C29 N3 C28 N4 -167.2(4)
C29 N3 C31 C32 -95.6(5)
C12 C4 C5 C6 -179.8(4)
C12 C4 C5 C9 1.7(7)
C12 C11 C10 C9 0.3(8)
C31 N3 C28 Se1 -174.4(3)
C31 N3 C28 N4 8.3(7)
C31 N3 C29 C30 -91.2(5)
C33 N4 C28 Se1 6.9(7)
C33 N4 C28 N3 -175.8(5)
C33 C34 C35 C36 175.4(5)
C33 C34 C40 C39 -174.4(5)
C24 C16 C17 C18 -178.5(4)
C24 C16 C17 C21 0.6(6)
C24 C23 C22 C21 1.0(7)
C23 C24 C25 C27 -58.5(6)
C23 C24 C25 C26 65.9(6)
C25 C24 C23 C22 179.6(4)
C6 C5 C9 C10 -179.2(4)
C34 C35 C36 C37 -1.2(8)
C34 C40 C39 C37 -1.0(8)
C21 C17 C18 C20 60.6(6)
C21 C17 C18 C19 -65.2(6)
C13 C12 C11 C10 -178.0(5)
C35 C34 C40 C39 1.7(8)
C35 C36 C37 C39 1.9(9)
C35 C36 C37 C38 -177.3(6)
C40 C34 C35 C36 -0.5(7)
C36 C37 C39 C40 -0.8(9)
C11 C12 C13 C15 -55.3(7)
C11 C12 C13 C14 68.9(7)
C9 C5 C6 C7 95.1(5)
C9 C5 C6 C8 -28.9(6)
C38 C37 C39 C40 178.4(6)
